data_7720255
loop_
_publ_author_name
'Petrasheuskaya, Tatsiana V.'
'Kiss, M&#xe1;rton A'
'Rapta, Peter'
'Fonay, Csenge'
'May, N&#xf3;ra V'
'Spengler, Gabriella'
'Frank, &#xc9;va'
'Enyedy, &#xc9;va A'

_publ_section_title
;
 Comparative solution study of imidazole-derived thiosemicarbazone
 complexes: effects of methylation and aromatic conjugation on the redox
 properties, anticancer, and antibacterial activity.
;
_journal_issue 10
_journal_name_full 'Dalton transactions (Cambridge, England : 2003)'
_journal_page_first 4269
_journal_page_last 4287
_journal_paper_doi 10.1039/d5dt02939b
_journal_volume 55
_journal_year 2026
_chemical_formula_moiety '2(C6 H9 Cl2 Cu N5 S), O'
_chemical_formula_sum 'C12 H18 Cl4 Cu2 N10 O S2'
_chemical_formula_weight 651.377
_space_group_crystal_system monoclinic
_space_group_IT_number 14
_space_group_name_Hall '-P 2ybc'
_space_group_name_H-M_alt 'P 1 21/c 1'
_symmetry_Int_Tables_number 14
_atom_sites_solution_primary iterative
_audit_creation_date 2025-12-01
_audit_creation_method
;
Olex2 1.5
(compiled 2025.07.13 svn.rb7424aed for OlexSys, GUI svn.r7314)
;
_audit_update_record
;
2025-12-01 deposited with the CCDC.	2026-02-18 downloaded from the CCDC.
;
_cell_angle_alpha 90
_cell_angle_beta 108.077(8)
_cell_angle_gamma 90
_cell_formula_units_Z 4
_cell_length_a 15.4545(15)
_cell_length_b 7.6025(7)
_cell_length_c 20.508(2)
_cell_measurement_reflns_used 25842
_cell_measurement_temperature 103(2)
_cell_measurement_theta_max 25.430
_cell_measurement_theta_min 3.015
_cell_volume 2290.6(4)
_computing_molecular_graphics 'Olex2 1.5 (Dolomanov et al., 2009)'
_computing_publication_material 'Olex2 1.5 (Dolomanov et al., 2009)'
_computing_structure_refinement 'olex2.refine 1.5 (Bourhis et al., 2015)'
_computing_structure_solution 'olex2.solve 1.5 (Bourhis et al., 2015)'
_diffrn_ambient_temperature 103(2)
_diffrn_detector 'Image Plate'
_diffrn_detector_type 'Rigaku IP'
_diffrn_measured_fraction_theta_full 0.9983
_diffrn_measured_fraction_theta_max 0.9976
_diffrn_measurement_device 'four-circle diffractometer'
_diffrn_measurement_device_type RAXIS-RAPID
_diffrn_measurement_method '\w scans'
_diffrn_radiation_monochromator graphite
_diffrn_radiation_probe x-ray
_diffrn_radiation_type 'Mo K\a'
_diffrn_radiation_wavelength 0.71073
_diffrn_reflns_av_R_equivalents 0.2117
_diffrn_reflns_av_unetI/netI 0.1044
_diffrn_reflns_Laue_measured_fraction_full 0.9983
_diffrn_reflns_Laue_measured_fraction_max 0.9976
_diffrn_reflns_limit_h_max 18
_diffrn_reflns_limit_h_min -18
_diffrn_reflns_limit_k_max 9
_diffrn_reflns_limit_k_min -9
_diffrn_reflns_limit_l_max 24
_diffrn_reflns_limit_l_min -24
_diffrn_reflns_number 53400
_diffrn_reflns_point_group_measured_fraction_full 0.9983
_diffrn_reflns_point_group_measured_fraction_max 0.9976
_diffrn_reflns_theta_full 25.2417
_diffrn_reflns_theta_max 25.35
_diffrn_reflns_theta_min 3.02
_diffrn_source 'sealed X-ray tube'
_diffrn_source_target Mo
_exptl_absorpt_coefficient_mu 2.534
_exptl_absorpt_correction_T_max 0.988
_exptl_absorpt_correction_T_min 0.922
_exptl_absorpt_correction_type refdelf
_exptl_absorpt_process_details 'NUMABS, Numerical Absorption correction Program (T.Higashi, 2011)'
_exptl_crystal_colour green
_exptl_crystal_colour_primary green
_exptl_crystal_density_diffrn 1.889
_exptl_crystal_description rhombohedral
_exptl_crystal_F_000 1310.818
_exptl_crystal_size_max 0.5
_exptl_crystal_size_mid 0.2
_exptl_crystal_size_min 0.2
_refine_diff_density_max 4.1911
_refine_diff_density_min -1.5050
_refine_diff_density_rms 0.4346
_refine_ls_d_res_high 0.8301
_refine_ls_d_res_low 6.7520
_refine_ls_goodness_of_fit_ref 1.0768
_refine_ls_hydrogen_treatment constr
_refine_ls_matrix_type full
_refine_ls_number_constraints 32
_refine_ls_number_parameters 282
_refine_ls_number_reflns 4187
_refine_ls_number_restraints 0
_refine_ls_restrained_S_all 1.0768
_refine_ls_R_factor_all 0.1895
_refine_ls_R_factor_gt 0.1478
_refine_ls_shift/su_max 0.0009
_refine_ls_shift/su_mean 0.0001
_refine_ls_structure_factor_coef Fsqd
_refine_ls_weighting_details 'w=1/[\s^2^(Fo^2^)+(0.1748P)^2^+50.3885P] where P=(Fo^2^+2Fc^2^)/3'
_refine_ls_weighting_scheme calc
_refine_ls_wR_factor_gt 0.3375
_refine_ls_wR_factor_ref 0.3671
_reflns_Friedel_coverage 0.0
_reflns_limit_h_max 17
_reflns_limit_h_min -18
_reflns_limit_k_max 9
_reflns_limit_k_min 0
_reflns_limit_l_max 24
_reflns_limit_l_min 0
_reflns_number_gt 2995
_reflns_number_total 4187
_reflns_threshold_expression I>=2u(I)
_cod_data_source_file d5dt02939b2.cif
_cod_data_source_block CuMeImTSC
_cod_depositor_comments 'Adding full bibliography for 7720249--7720256.cif.'
_cod_original_cell_volume 2290.7(4)
_cod_database_code 7720255
_olex2_refinement_description
;
1. Fixed Uiso
 At 1.2 times of:
  All C(H) groups, All N(H) groups
 At 1.5 times of:
  All C(H,H,H) groups
2.a Riding coordinates:
 N15(H15)
2.b Aromatic/amide H refined with riding coordinates:
 N12(H12), N11(H11), C12(H12a), C14(H14), C15(H15a), N5(H5), N2(H2), N1(H1),
 C4(H4), C5(H5a), C2(H2a)
2.c Idealised Me refined as rotating group:
 C16(H16a,H16b,H16c), C6(H6a,H6b,H6c)
;
_olex2_submission_special_instructions 'No special instructions were received'

loop_
_space_group_symop_id
_space_group_symop_operation_xyz
1 x,y,z
2 -x,y+1/2,-z+1/2
3 -x,-y,-z
4 x,-y-1/2,z-1/2

loop_
_atom_site_label
_atom_site_type_symbol
_atom_site_fract_x
_atom_site_fract_y
_atom_site_fract_z
_atom_site_U_iso_or_equiv
_atom_site_adp_type
_atom_site_occupancy
_atom_site_refinement_flags_posn
Cu2 Cu 0.35387(13) 0.5704(3) 0.09755(11) 0.0458(6) Uani 1.000000 .
Cl3 Cl 0.3058(3) 0.6066(6) 0.1902(2) 0.0514(11) Uani 1.000000 .
Cl4 Cl 0.4341(3) 0.2695(6) 0.1276(2) 0.0525(12) Uani 1.000000 .
S2 S 0.2200(3) 0.4571(6) 0.0268(2) 0.0488(11) Uani 1.000000 .
N14 N 0.4634(8) 0.7266(19) 0.1294(8) 0.048(4) Uani 1.000000 .
N15 N 0.5844(9) 0.890(2) 0.1697(8) 0.054(4) Uani 1.000000 .
H15 H 0.5898(9) 0.998(2) 0.1826(8) 0.065(5) Uiso 1.000000 R
N13 N 0.3810(9) 0.6010(19) 0.0076(7) 0.046(4) Uani 1.000000 .
N12 N 0.3263(8) 0.5294(16) -0.0513(7) 0.035(3) Uani 1.000000 .
H12 H 0.3397(8) 0.5320(16) -0.0890(7) 0.042(3) Uiso 1.000000 R
N11 N 0.1932(9) 0.3863(19) -0.1025(8) 0.050(4) Uani 1.000000 .
H11 H 0.1443(9) 0.3397(19) -0.0987(8) 0.060(4) Uiso 1.000000 R
C12 C 0.4486(10) 0.6930(18) 0.0093(8) 0.036(3) Uani 1.000000 .
H12a H 0.4662(10) 0.7120(18) -0.0296(8) 0.043(4) Uiso 1.000000 R
C14 C 0.5710(12) 0.865(2) 0.1007(10) 0.050(4) Uani 1.000000 .
H14 H 0.6077(12) 0.909(2) 0.0762(10) 0.060(5) Uiso 1.000000 R
C11 C 0.2475(11) 0.452(2) -0.0466(10) 0.051(5) Uani 1.000000 .
C15 C 0.5133(12) 0.801(3) 0.1822(11) 0.059(5) Uani 1.000000 .
H15a H 0.5037(12) 0.796(3) 0.2247(11) 0.071(6) Uiso 1.000000 R
C13 C 0.4984(10) 0.769(3) 0.0754(11) 0.057(5) Uani 1.000000 .
C16 C 0.2026(12) 0.380(3) -0.1710(9) 0.058(5) Uani 1.000000 .
H16a H 0.181(9) 0.488(7) -0.195(3) 0.086(7) Uiso 1.000000 GR
H16b H 0.2654(17) 0.363(18) -0.1675(10) 0.086(7) Uiso 1.000000 GR
H16c H 0.167(8) 0.283(11) -0.196(3) 0.086(7) Uiso 1.000000 GR
Cu1 Cu 0.13687(13) 0.6310(3) 0.40972(11) 0.0432(6) Uani 1.000000 .
Cl2 Cl 0.0172(3) 0.3636(6) 0.3713(2) 0.0467(10) Uani 1.000000 .
Cl1 Cl 0.2104(3) 0.6279(6) 0.3305(2) 0.0477(10) Uani 1.000000 .
S1 S 0.2534(3) 0.5122(6) 0.4913(2) 0.0452(11) Uani 1.000000 .
N4 N 0.0379(9) 0.7957(19) 0.3632(7) 0.045(3) Uani 1.000000 .
N5 N -0.0753(9) 0.9621(19) 0.3054(8) 0.049(4) Uani 1.000000 .
H5 H -0.1106(9) 1.0195(19) 0.2714(8) 0.059(4) Uiso 1.000000 R
N3 N 0.0848(8) 0.6777(15) 0.4870(6) 0.032(3) Uani 1.000000 .
N2 N 0.1271(8) 0.5970(19) 0.5489(7) 0.043(3) Uani 1.000000 .
H2 H 0.1024(8) 0.5966(19) 0.5811(7) 0.052(4) Uiso 1.000000 R
N1 N 0.2506(9) 0.4438(19) 0.6164(8) 0.050(4) Uani 1.000000 .
H1 H 0.2998(9) 0.3869(19) 0.6192(8) 0.060(4) Uiso 1.000000 R
C4 C -0.0830(11) 0.949(3) 0.3686(9) 0.052(5) Uani 1.000000 .
H4 H -0.1271(11) 1.002(3) 0.3841(9) 0.063(6) Uiso 1.000000 R
C3 C -0.0141(9) 0.8436(19) 0.4059(8) 0.038(4) Uani 1.000000 .
C1 C 0.2071(11) 0.520(2) 0.5574(8) 0.039(4) Uani 1.000000 .
C5 C 0.0005(11) 0.865(2) 0.3057(9) 0.044(4) Uani 1.000000 .
H5a H 0.0213(11) 0.853(2) 0.2680(9) 0.053(5) Uiso 1.000000 R
C6 C 0.2210(12) 0.450(2) 0.6753(9) 0.050(4) Uani 1.000000 .
H6a H 0.157(2) 0.423(16) 0.6625(14) 0.075(6) Uiso 1.000000 GR
H6b H 0.255(6) 0.367(12) 0.709(3) 0.075(6) Uiso 1.000000 GR
H6c H 0.231(8) 0.566(5) 0.695(4) 0.075(6) Uiso 1.000000 GR
C2 C 0.0144(9) 0.777(2) 0.4736(9) 0.042(4) Uani 1.000000 .
H2a H -0.0152(9) 0.804(2) 0.5056(9) 0.050(5) Uiso 1.000000 R
O1 O 0.6249(8) 0.4135(18) 0.1687(7) 0.059(3) Uani 1.000000 .

loop_
_atom_site_aniso_label
_atom_site_aniso_U_11
_atom_site_aniso_U_22
_atom_site_aniso_U_33
_atom_site_aniso_U_12
_atom_site_aniso_U_13
_atom_site_aniso_U_23
Cu2 0.0329(10) 0.0527(13) 0.0526(13) -0.0034(9) 0.0143(9) -0.0061(10)
Cl3 0.035(2) 0.052(3) 0.067(3) 0.0004(19) 0.0161(19) -0.006(2)
Cl4 0.035(2) 0.055(3) 0.069(3) 0.0007(19) 0.0183(19) 0.006(2)
S2 0.034(2) 0.057(3) 0.058(3) 0.0021(19) 0.0180(19) -0.002(2)
N14 0.021(6) 0.055(9) 0.066(10) -0.005(6) 0.013(7) -0.004(8)
N15 0.031(7) 0.053(9) 0.078(11) -0.004(7) 0.018(7) -0.000(8)
N13 0.032(7) 0.047(8) 0.061(10) 0.012(6) 0.016(7) 0.011(7)
N12 0.026(6) 0.033(7) 0.043(8) 0.002(5) 0.005(6) 0.005(6)
N11 0.038(8) 0.049(9) 0.064(10) -0.009(7) 0.018(7) 0.015(8)
C12 0.033(8) 0.020(7) 0.053(10) 0.001(6) 0.010(7) -0.003(7)
C14 0.045(10) 0.046(10) 0.060(12) 0.013(8) 0.016(8) 0.000(9)
C11 0.030(8) 0.050(11) 0.081(14) 0.007(8) 0.029(9) 0.013(10)
C15 0.039(9) 0.065(13) 0.066(13) 0.001(9) 0.004(9) 0.009(10)
C13 0.017(7) 0.062(12) 0.096(15) 0.013(8) 0.025(9) 0.020(11)
C16 0.049(10) 0.066(13) 0.058(12) 0.011(9) 0.016(9) -0.007(10)
Cu1 0.0347(10) 0.0459(12) 0.0504(13) 0.0031(9) 0.0153(9) 0.0022(10)
Cl2 0.0323(19) 0.056(3) 0.053(2) -0.0024(18) 0.0147(17) -0.002(2)
Cl1 0.039(2) 0.044(2) 0.062(3) -0.0046(18) 0.0186(19) -0.002(2)
S1 0.0296(19) 0.052(3) 0.057(3) 0.0032(18) 0.0170(18) 0.001(2)
N4 0.033(7) 0.052(9) 0.049(9) 0.009(6) 0.010(6) 0.013(7)
N5 0.036(7) 0.053(9) 0.056(9) 0.002(7) 0.010(7) 0.002(7)
N3 0.028(6) 0.025(6) 0.048(8) -0.003(5) 0.019(6) 0.002(6)
N2 0.030(6) 0.062(9) 0.039(8) -0.001(6) 0.011(6) -0.002(7)
N1 0.042(8) 0.044(8) 0.059(9) 0.014(7) 0.008(7) 0.017(7)
C4 0.037(9) 0.061(12) 0.062(12) -0.017(8) 0.022(8) -0.000(9)
C3 0.019(7) 0.029(8) 0.056(10) -0.002(6) -0.002(7) 0.005(7)
C1 0.044(9) 0.035(9) 0.033(9) 0.003(7) 0.006(7) 0.005(7)
C5 0.043(9) 0.046(10) 0.046(10) -0.017(8) 0.018(8) -0.012(8)
C6 0.052(10) 0.042(10) 0.052(11) -0.002(8) 0.010(9) -0.001(8)
C2 0.021(7) 0.037(9) 0.067(12) -0.000(6) 0.013(7) -0.016(8)
O1 0.045(7) 0.065(9) 0.072(9) -0.005(6) 0.025(6) 0.009(7)

loop_
_atom_type_symbol
_atom_type_scat_dispersion_real
_atom_type_scat_dispersion_imag
_atom_type_scat_Cromer_Mann_a1
_atom_type_scat_Cromer_Mann_a2
_atom_type_scat_Cromer_Mann_a3
_atom_type_scat_Cromer_Mann_a4
_atom_type_scat_Cromer_Mann_b1
_atom_type_scat_Cromer_Mann_b2
_atom_type_scat_Cromer_Mann_b3
_atom_type_scat_Cromer_Mann_b4
_atom_type_scat_Cromer_Mann_c
_atom_type_scat_source
_atom_type_scat_dispersion_source
C 0.00313 0.00162 2.31000 1.02000 1.58860 0.86500 20.84390 10.20750 0.56870 51.65120 0.21560 'International Tables Volume C Table 6.1.1.4 (pp. 500-502)' 'Brennan, Cowan, Rev. Sci. Instrum., 1992, 63, 850'
Cl 0.14908 0.15974 11.46040 7.19640 6.25560 1.64550 0.01040 1.16620 18.51940 47.77840 -9.55740 'International Tables Volume C Table 6.1.1.4 (pp. 500-502)' 'Brennan, Cowan, Rev. Sci. Instrum., 1992, 63, 850'
Cu 0.32831 1.27084 13.33800 7.16760 5.61580 1.67350 3.58280 0.24700 11.39660 64.81260 1.19100 'International Tables Volume C Table 6.1.1.4 (pp. 500-502)' 'Brennan, Cowan, Rev. Sci. Instrum., 1992, 63, 850'
H 0.00000 0.00000 0.49300 0.32291 0.14019 0.04081 10.51090 26.12570 3.14236 57.79970 0.00304 'International Tables Volume C Table 6.1.1.4 (pp. 500-502)' 'Brennan, Cowan, Rev. Sci. Instrum., 1992, 63, 850'
N 0.00612 0.00332 12.21260 3.13220 2.01250 1.16630 0.00570 9.89330 28.99750 0.58260 -11.52900 'International Tables Volume C Table 6.1.1.4 (pp. 500-502)' 'Brennan, Cowan, Rev. Sci. Instrum., 1992, 63, 850'
O 0.01085 0.00610 3.04850 2.28680 1.54630 0.86700 13.27710 5.70110 0.32390 32.90890 0.25080 'International Tables Volume C Table 6.1.1.4 (pp. 500-502)' 'Brennan, Cowan, Rev. Sci. Instrum., 1992, 63, 850'
S 0.12485 0.12449 6.90530 5.20340 1.43790 1.58630 1.46790 22.21510 0.25360 56.17200 0.86690 'International Tables Volume C Table 6.1.1.4 (pp. 500-502)' 'Brennan, Cowan, Rev. Sci. Instrum., 1992, 63, 850'

loop_
_geom_angle_atom_site_label_1
_geom_angle_atom_site_label_2
_geom_angle_atom_site_label_3
_geom_angle
_geom_angle_site_symmetry_1
_geom_angle_site_symmetry_3
_geom_angle_publ_flag
Cl4 Cu2 Cl3 99.55(17) . . ?
S2 Cu2 Cl3 96.35(16) . . ?
S2 Cu2 Cl4 95.17(17) . . ?
N14 Cu2 Cl3 96.8(4) . . ?
N14 Cu2 Cl4 98.8(4) . . ?
N14 Cu2 S2 158.9(5) . . ?
N13 Cu2 Cl3 164.8(4) . . ?
N13 Cu2 Cl4 95.7(4) . . ?
N13 Cu2 S2 82.4(4) . . ?
N13 Cu2 N14 80.6(6) . . ?
C11 S2 Cu2 98.4(6) . . ?
C15 N14 Cu2 141.2(14) . . ?
C13 N14 Cu2 111.7(12) . . ?
C13 N14 C15 107.1(15) . . ?
C14 N15 H15 114.9 . . ?
C15 N15 H15 114.9(11) . . ?
C15 N15 C14 104.2(16) . . ?
N12 N13 Cu2 121.2(10) . . ?
C12 N13 Cu2 116.5(12) . . ?
C12 N13 N12 122.3(14) . . ?
H12 N12 N13 122.3(8) . . ?
C11 N12 N13 115.3(14) . . ?
C11 N12 H12 122.3(10) . . ?
C11 N11 H11 115.2(9) . . ?
C16 N11 H11 115.2(9) . . ?
C16 N11 C11 129.5(14) . . ?
H12a C12 N13 121.8(10) . . ?
C13 C12 N13 116.3(15) . . ?
C13 C12 H12a 121.8(9) . . ?
H14 C14 N15 125.5(10) . . ?
C13 C14 N15 108.9(17) . . ?
C13 C14 H14 125.5(12) . . ?
N12 C11 S2 121.6(15) . . ?
N11 C11 S2 121.7(12) . . ?
N11 C11 N12 116.5(16) . . ?
N15 C15 N14 111.9(18) . . ?
H15a C15 N14 124.1(11) . . ?
H15a C15 N15 124.1(11) . . ?
C12 C13 N14 114.9(14) . . ?
C14 C13 N14 107.8(18) . . ?
C14 C13 C12 137.2(17) . . ?
H16a C16 N11 109.5 . . ?
H16b C16 N11 109.5 . . ?
H16b C16 H16a 109.5 . . ?
H16c C16 N11 109.5 . . ?
H16c C16 H16a 109.5 . . ?
H16c C16 H16b 109.5 . . ?
Cl1 Cu1 Cl2 103.58(16) . . ?
S1 Cu1 Cl2 103.58(17) . . ?
S1 Cu1 Cl1 93.75(16) . . ?
N4 Cu1 Cl2 88.8(4) . . ?
N4 Cu1 Cl1 98.4(4) . . ?
N4 Cu1 S1 160.2(5) . . ?
N3 Cu1 Cl2 87.6(3) . . ?
N3 Cu1 Cl1 168.8(4) . . ?
N3 Cu1 S1 84.7(4) . . ?
N3 Cu1 N4 80.3(5) . . ?
C1 S1 Cu1 98.1(5) . . ?
C3 N4 Cu1 111.6(10) . . ?
C5 N4 Cu1 141.3(13) . . ?
C5 N4 C3 106.8(13) . . ?
C4 N5 H5 126.7(10) . . ?
C5 N5 H5 126.7(10) . . ?
C5 N5 C4 106.6(15) . . ?
N2 N3 Cu1 117.0(9) . . ?
C2 N3 Cu1 117.0(11) . . ?
C2 N3 N2 126.0(13) . . ?
H2 N2 N3 120.9(7) . . ?
C1 N2 N3 118.3(12) . . ?
C1 N2 H2 120.9(9) . . ?
C1 N1 H1 118.1(9) . . ?
C6 N1 H1 118.1(9) . . ?
C6 N1 C1 123.8(14) . . ?
H4 C4 N5 126.3(10) . . ?
C3 C4 N5 107.4(16) . . ?
C3 C4 H4 126.3(10) . . ?
C4 C3 N4 107.5(14) . . ?
C2 C3 N4 117.1(12) . . ?
C2 C3 C4 135.4(16) . . ?
N2 C1 S1 120.5(11) . . ?
N1 C1 S1 119.3(12) . . ?
N1 C1 N2 120.2(15) . . ?
N5 C5 N4 111.7(15) . . ?
H5a C5 N4 124.1(10) . . ?
H5a C5 N5 124.1(10) . . ?
H6a C6 N1 109.5 . . ?
H6b C6 N1 109.5 . . ?
H6b C6 H6a 109.5 . . ?
H6c C6 N1 109.5 . . ?
H6c C6 H6a 109.5 . . ?
H6c C6 H6b 109.5 . . ?
C3 C2 N3 113.9(14) . . ?
H2a C2 N3 123.0(10) . . ?
H2a C2 C3 123.0(8) . . ?

loop_
_geom_bond_atom_site_label_1
_geom_bond_atom_site_label_2
_geom_bond_distance
_geom_bond_site_symmetry_2
_geom_bond_publ_flag
Cu2 Cl3 2.262(5) . ?
Cu2 Cl4 2.584(5) . ?
Cu2 S2 2.294(5) . ?
Cu2 N14 2.004(13) . ?
Cu2 N13 2.027(14) . ?
S2 C11 1.687(19) . ?
N14 C15 1.25(2) . ?
N14 C13 1.41(2) . ?
N15 H15 0.8601 . ?
N15 C14 1.38(2) . ?
N15 C15 1.38(2) . ?
N13 N12 1.356(19) . ?
N13 C12 1.249(19) . ?
N12 H12 0.8600 . ?
N12 C11 1.382(19) . ?
N11 H11 0.8600 . ?
N11 C11 1.29(2) . ?
N11 C16 1.46(2) . ?
C12 H12a 0.9300 . ?
C12 C13 1.45(3) . ?
C14 H14 0.9300 . ?
C14 C13 1.30(2) . ?
C15 H15a 0.9300 . ?
C16 H16a 0.9600 . ?
C16 H16b 0.9600 . ?
C16 H16c 0.9600 . ?
Cu1 Cl2 2.696(5) . ?
Cu1 Cl1 2.253(5) . ?
Cu1 S1 2.233(5) . ?
Cu1 N4 1.978(13) . ?
Cu1 N3 2.019(12) . ?
S1 C1 1.721(16) . ?
N4 C3 1.41(2) . ?
N4 C5 1.26(2) . ?
N5 H5 0.8600 . ?
N5 C4 1.34(2) . ?
N5 C5 1.38(2) . ?
N3 N2 1.378(18) . ?
N3 C2 1.285(18) . ?
N2 H2 0.8600 . ?
N2 C1 1.33(2) . ?
N1 H1 0.8600 . ?
N1 C1 1.32(2) . ?
N1 C6 1.42(2) . ?
C4 H4 0.9300 . ?
C4 C3 1.36(2) . ?
C3 C2 1.41(2) . ?
C5 H5a 0.9300 . ?
C6 H6a 0.9600 . ?
C6 H6b 0.9600 . ?
C6 H6c 0.9600 . ?
C2 H2a 0.9300 . ?

loop_
_geom_torsion_atom_site_label_1
_geom_torsion_atom_site_label_2
_geom_torsion_atom_site_label_3
_geom_torsion_atom_site_label_4
_geom_torsion
_geom_torsion_site_symmetry_1
_geom_torsion_site_symmetry_2
_geom_torsion_site_symmetry_3
_geom_torsion_site_symmetry_4
_geom_torsion_publ_flag
Cu2 S2 C11 N12 -8.8(7) . . . . ?
Cu2 S2 C11 N11 176.0(10) . . . . ?
Cu2 N14 C15 N15 177(2) . . . . ?
Cu2 N14 C13 C12 0.4(11) . . . . ?
Cu2 N14 C13 C14 -177.7(12) . . . . ?
Cu2 N13 N12 C11 6.5(13) . . . . ?
Cu2 N13 C12 C13 -1.0(12) . . . . ?
S2 C11 N12 N13 3.0(16) . . . . ?
S2 C11 N11 C16 176.1(13) . . . . ?
N14 C15 N15 C14 1.2(18) . . . . ?
N14 C13 C12 N13 0.4(17) . . . . ?
N14 C13 C14 N15 -1.1(15) . . . . ?
N15 C14 C13 C12 -178.6(11) . . . . ?
N15 C15 N14 C13 -1.8(18) . . . . ?
N13 N12 C11 N11 178.5(14) . . . . ?
N13 C12 C13 C14 177.7(15) . . . . ?
N12 N13 C12 C13 176.9(14) . . . . ?
N12 C11 N11 C16 1(2) . . . . ?
C12 N13 N12 C11 -171.4(15) . . . . ?
C12 C13 N14 C15 179.9(16) . . . . ?
C14 C13 N14 C15 1.8(17) . . . . ?
C15 N15 C14 C13 0.0(16) . . . . ?
Cu1 S1 C1 N2 -5.1(9) . . . . ?
Cu1 S1 C1 N1 173.0(9) . . . . ?
Cu1 N4 C3 C4 -176.9(11) . . . . ?
Cu1 N4 C3 C2 3.3(12) . . . . ?
Cu1 N4 C5 N5 174.1(19) . . . . ?
Cu1 N3 N2 C1 11.3(12) . . . . ?
Cu1 N3 C2 C3 -1.8(10) . . . . ?
S1 C1 N2 N3 -3.1(15) . . . . ?
S1 C1 N1 C6 176.5(12) . . . . ?
N4 C3 C4 N5 1.4(14) . . . . ?
N4 C3 C2 N3 -1.0(15) . . . . ?
N4 C5 N5 C4 0.3(16) . . . . ?
N5 C4 C3 C2 -178.8(12) . . . . ?
N5 C5 N4 C3 0.6(15) . . . . ?
N3 N2 C1 N1 178.8(14) . . . . ?
N3 C2 C3 C4 179.2(14) . . . . ?
N2 N3 C2 C3 179.5(15) . . . . ?
N2 C1 N1 C6 -5(2) . . . . ?
C4 C3 N4 C5 -1.2(15) . . . . ?
C3 C4 N5 C5 -1.1(15) . . . . ?
C1 N2 N3 C2 -170.0(14) . . . . ?
C5 N4 C3 C2 179.0(13) . . . . ?
